data_7046459
loop_
_publ_author_name
'Archer, Rosanna J.'
'Scott, Hayley S.'
'Polson, Matthew I. J.'
'Williamson, Bryce E.'
'Mathoni\`ere, Corine'
'Rouzi\`eres, Mathieu'
'Cl\'erac, Rodolphe'
'Kruger, Paul E.'

_publ_section_title
;
 Varied spin crossover behaviour in a family of dinuclear Fe(ii) triple
 helicate complexes.
;
_journal_issue 24
_journal_name_full 'Dalton transactions (Cambridge, England : 2003)'
_journal_page_first 7965
_journal_page_last 7974
_journal_paper_doi 10.1039/c8dt01567h
_journal_volume 47
_journal_year 2018
_chemical_formula_moiety 'C72 H66 Fe2 N24, 4(B F4), C H3 N0.5, C2 H3 N'
_chemical_formula_sum 'C75 H72 B4 F16 Fe2 N25.5'
_chemical_formula_weight 1789.52
_space_group_crystal_system orthorhombic
_space_group_IT_number 56
_space_group_name_Hall '-P 2ab 2ac'
_space_group_name_H-M_alt 'P c c n'
_symmetry_space_group_name_Hall '-P 2ab 2ac'
_symmetry_space_group_name_H-M 'P c c n'
_atom_sites_solution_hydrogens geom
_audit_creation_date 2018-04-09
_audit_creation_method
;
Olex2 1.2
(compiled 2017.03.02 svn.r3394 for OlexSys, GUI svn.r5324)
;
_audit_update_record
;
2018-04-09 deposited with the CCDC.
2018-05-25 downloaded from the CCDC.
;
_cell_angle_alpha 90
_cell_angle_beta 90
_cell_angle_gamma 90
_cell_formula_units_Z 4
_cell_length_a 18.3905(4)
_cell_length_b 22.6878(9)
_cell_length_c 19.0917(6)
_cell_measurement_reflns_used 8769
_cell_measurement_temperature 119.99(10)
_cell_measurement_theta_max 73.7820
_cell_measurement_theta_min 3.0229
_cell_volume 7965.8(4)
_computing_cell_refinement
;
CrysAlisPro, Agilent Technologies,
Version 1.171.35.19 (release 27-10-2011 CrysAlis171 .NET)
(compiled Oct 27 2011,15:02:11)
;
_computing_data_collection
;
CrysAlisPro, Agilent Technologies,
Version 1.171.35.19 (release 27-10-2011 CrysAlis171 .NET)
(compiled Oct 27 2011,15:02:11)
;
_computing_data_reduction
;
CrysAlisPro, Agilent Technologies,
Version 1.171.35.19 (release 27-10-2011 CrysAlis171 .NET)
(compiled Oct 27 2011,15:02:11)
;
_computing_molecular_graphics 'Olex2 (Dolomanov et al., 2009)'
_computing_publication_material 'Olex2 (Dolomanov et al., 2009)'
_computing_structure_refinement 'ShelXL (Sheldrick, 2015)'
_computing_structure_solution 'ShelXT (Sheldrick, 2015)'
_diffrn_ambient_temperature 120(2)
_diffrn_detector_area_resol_mean 10.6501
_diffrn_measured_fraction_theta_full 1.000
_diffrn_measured_fraction_theta_max 0.986
_diffrn_measurement_details
;
#__ type_ start__ end____ width___ exp.time_
  1 omega  -84.00   33.00   1.0000   17.0000
omega____ theta____ kappa____ phi______ frames
    -      -40.0313   19.0000  -90.0000 117

#__ type_ start__ end____ width___ exp.time_
  2 omega  -49.00    6.00   1.0000   17.0000
omega____ theta____ kappa____ phi______ frames
    -      -40.0313   37.0000    0.0000 55

#__ type_ start__ end____ width___ exp.time_
  3 omega   26.00   77.00   1.0000   17.0000
omega____ theta____ kappa____ phi______ frames
    -       40.0313 -125.0000  120.0000 51

#__ type_ start__ end____ width___ exp.time_
  4 omega   23.00   63.00   1.0000   17.0000
omega____ theta____ kappa____ phi______ frames
    -       40.0313 -125.0000    0.0000 40

#__ type_ start__ end____ width___ exp.time_
  5 omega   36.00   99.00   1.0000   70.0000
omega____ theta____ kappa____ phi______ frames
    -      107.7801  -45.0000    0.0000 63

#__ type_ start__ end____ width___ exp.time_
  6 omega   33.00   72.00   1.0000   70.0000
omega____ theta____ kappa____ phi______ frames
    -      107.7801  -30.0000  120.0000 39

#__ type_ start__ end____ width___ exp.time_
  7 omega   39.00   94.00   1.0000   70.0000
omega____ theta____ kappa____ phi______ frames
    -      107.7801  -45.0000 -180.0000 55

#__ type_ start__ end____ width___ exp.time_
  8 omega  134.00  178.00   1.0000   70.0000
omega____ theta____ kappa____ phi______ frames
    -      107.7801  125.0000 -120.0000 44

#__ type_ start__ end____ width___ exp.time_
  9 omega   30.00   87.00   1.0000   70.0000
omega____ theta____ kappa____ phi______ frames
    -      107.7801  -30.0000   60.0000 57

#__ type_ start__ end____ width___ exp.time_
 10 omega   41.00   67.00   1.0000   70.0000
omega____ theta____ kappa____ phi______ frames
    -      107.7801  -30.0000 -150.0000 26

#__ type_ start__ end____ width___ exp.time_
 11 omega   72.00   98.00   1.0000   70.0000
omega____ theta____ kappa____ phi______ frames
    -      107.7801  -45.0000  120.0000 26

#__ type_ start__ end____ width___ exp.time_
 12 omega   54.00   83.00   1.0000   70.0000
omega____ theta____ kappa____ phi______ frames
    -      107.7801  -30.0000  -60.0000 29

#__ type_ start__ end____ width___ exp.time_
 13 omega   18.00  135.00   1.0000   70.0000
omega____ theta____ kappa____ phi______ frames
    -      107.7801    0.0000  -30.0000 117

#__ type_ start__ end____ width___ exp.time_
 14 omega -119.00  -46.00   1.0000   17.0000
omega____ theta____ kappa____ phi______ frames
    -      -40.0313  -77.0000 -150.0000 73
;
_diffrn_measurement_device_type 'SuperNova, Dual, Cu at zero, Atlas'
_diffrn_measurement_method '\w scans'
_diffrn_radiation_type CuK\a
_diffrn_radiation_wavelength 1.54184
_diffrn_reflns_av_R_equivalents 0.0386
_diffrn_reflns_av_unetI/netI 0.0351
_diffrn_reflns_Laue_measured_fraction_full 1.000
_diffrn_reflns_Laue_measured_fraction_max 0.986
_diffrn_reflns_limit_h_max 20
_diffrn_reflns_limit_h_min -22
_diffrn_reflns_limit_k_max 28
_diffrn_reflns_limit_k_min -24
_diffrn_reflns_limit_l_max 13
_diffrn_reflns_limit_l_min -23
_diffrn_reflns_number 33396
_diffrn_reflns_point_group_measured_fraction_full 1.000
_diffrn_reflns_point_group_measured_fraction_max 0.986
_diffrn_reflns_theta_full 67.684
_diffrn_reflns_theta_max 73.957
_diffrn_reflns_theta_min 3.093
_exptl_absorpt_coefficient_mu 3.783
_exptl_absorpt_correction_T_max 1.00000
_exptl_absorpt_correction_T_min 0.65679
_exptl_absorpt_correction_type multi-scan
_exptl_absorpt_process_details
;
CrysAlisPro, Agilent Technologies,
Version 1.171.35.19 (release 27-10-2011 CrysAlis171 .NET)
(compiled Oct 27 2011,15:02:11)
Empirical absorption correction using spherical harmonics,
 implemented in SCALE3 ABSPACK scaling algorithm.
;
_exptl_crystal_colour red
_exptl_crystal_colour_primary red
_exptl_crystal_density_diffrn 1.492
_exptl_crystal_description needle
_exptl_crystal_F_000 3666
_exptl_crystal_size_max 0.3
_exptl_crystal_size_mid 0.09
_exptl_crystal_size_min 0.07
_refine_diff_density_max 0.818
_refine_diff_density_min -0.675
_refine_diff_density_rms 0.107
_refine_ls_extinction_method none
_refine_ls_goodness_of_fit_ref 1.029
_refine_ls_hydrogen_treatment constr
_refine_ls_matrix_type full
_refine_ls_number_parameters 579
_refine_ls_number_reflns 7964
_refine_ls_number_restraints 0
_refine_ls_restrained_S_all 1.029
_refine_ls_R_factor_all 0.1277
_refine_ls_R_factor_gt 0.0879
_refine_ls_shift/su_max 0.001
_refine_ls_shift/su_mean 0.000
_refine_ls_structure_factor_coef Fsqd
_refine_ls_weighting_details 'w=1/[\s^2^(Fo^2^)+(0.1871P)^2^+9.0683P] where P=(Fo^2^+2Fc^2^)/3'
_refine_ls_weighting_scheme calc
_refine_ls_wR_factor_gt 0.2606
_refine_ls_wR_factor_ref 0.3020
_reflns_Friedel_coverage 0.000
_reflns_number_gt 5046
_reflns_number_total 7964
_reflns_threshold_expression 'I > 2\s(I)'
_cod_data_source_file c8dt01567h2.cif
_cod_data_source_block rja72
_cod_depositor_comments 'Adding full bibliography for 7046459--7046462.cif.'
_cod_original_formula_sum 'C75 H72 B4 F16 Fe2 N25.50'
_cod_database_code 7046459
_shelxl_version_number 2014/6
_shelx_space_group_comment
;
The symmetry employed for this shelxl refinement is uniquely defined
by the following loop, which should always be used as a source of
symmetry information in preference to the above space-group names.
They are only intended as comments.
;
_olex2_refinement_description
;
1. Fixed Uiso
 At 1.2 times of:
  All C(H) groups, All N(H) groups
 At 1.5 times of:
  All C(H,H,H) groups
2. Others
 Fixed Sof: C39(0.25) N14(0.25) C40(0.25) H40A(0.5) H40B(0.5) H40C(0.5)
 C37(0.5) N13(0.5) C38(0.5) H38A(0.5) H38B(0.5) H38C(0.5)
3.a Aromatic/amide H refined with riding coordinates:
 N7(H7), N10(H10), N2(H2), C20(H20), C17(H17), C16(H16), C8(H8), C18(H18),
 C4(H4), C34(H34), C10(H10A), C7(H7A), C25(H25), C21(H21), C6(H6), C28(H28),
 C24(H24), C32(H32), C23(H23), C30(H30), C31(H31), C26(H26), C1(H1), C2(H2A)
3.b Idealised Me refined as rotating group:
 C14(H14A,H14B,H14C), C36(H36A,H36B,H36C), C12(H12A,H12B,H12C), C40(H40A,H40B,
 H40C), C38(H38A,H38B,H38C)
;
_olex2_submission_special_instructions 'No special instructions were received'

loop_
_space_group_symop_operation_xyz
'x, y, z'
'-x+1/2, -y+1/2, z'
'-x, y+1/2, -z+1/2'
'x+1/2, -y, -z+1/2'
'-x, -y, -z'
'x-1/2, y-1/2, -z'
'x, -y-1/2, z-1/2'
'-x-1/2, y, z-1/2'

loop_
_atom_site_label
_atom_site_type_symbol
_atom_site_fract_x
_atom_site_fract_y
_atom_site_fract_z
_atom_site_U_iso_or_equiv
_atom_site_adp_type
_atom_site_occupancy
_atom_site_site_symmetry_order
_atom_site_calc_flag
_atom_site_refinement_flags_posn
_atom_site_refinement_flags_adp
_atom_site_refinement_flags_occupancy
_atom_site_disorder_assembly
_atom_site_disorder_group
Fe01 Fe 0.44141(4) 0.46086(4) 0.78647(5) 0.0510(3) Uani 1 1 d . . . . .
N6 N 1.0590(2) 0.1092(2) 0.7226(2) 0.0512(11) Uani 1 1 d . . . . .
N5 N 0.8628(2) 0.3195(2) 0.7185(2) 0.0485(10) Uani 1 1 d . . . . .
F3 F 0.3743(2) 0.0883(2) 0.9802(2) 0.0911(13) Uani 1 1 d . . . . .
N4 N 0.8053(2) 0.3478(2) 0.6840(2) 0.0487(10) Uani 1 1 d . . . . .
N3 N 0.5401(2) 0.4884(2) 0.7562(2) 0.0508(10) Uani 1 1 d . . . . .
N11 N 0.4698(2) 0.4192(2) 0.8755(3) 0.0564(11) Uani 1 1 d . . . . .
N12 N 0.7359(2) 0.2788(2) 0.9550(2) 0.0578(12) Uani 1 1 d . . . . .
F7 F 0.6571(2) 0.6430(2) 0.8465(3) 0.0976(14) Uani 1 1 d . . . . .
N8 N 1.0983(2) 0.0022(2) 0.7021(2) 0.0519(11) Uani 1 1 d . . . . .
N9 N 0.3445(2) 0.4424(2) 0.8231(2) 0.0539(11) Uani 1 1 d . . . . .
N1 N 0.4461(2) 0.5353(2) 0.8371(3) 0.0579(12) Uani 1 1 d . . . . .
N7 N 1.1265(3) 0.0101(2) 0.5911(3) 0.0609(12) Uani 1 1 d . . . . .
H7 H 1.1333 0.0250 0.5503 0.073 Uiso 1 1 calc R . . . .
F4 F 0.4459(3) 0.1134(3) 0.8899(3) 0.1127(18) Uani 1 1 d . . . . .
N10 N 0.2775(3) 0.4086(3) 0.9090(3) 0.0634(13) Uani 1 1 d . . . . .
H10 H 0.2653 0.3934 0.9486 0.076 Uiso 1 1 calc R . . . .
N2 N 0.5120(3) 0.6115(2) 0.8692(3) 0.0641(13) Uani 1 1 d . . . . .
H2 H 0.5468 0.6367 0.8713 0.077 Uiso 1 1 calc R . . . .
C35 C 0.6673(3) 0.2811(3) 0.9418(3) 0.0550(14) Uani 1 1 d . . . . .
C15 C 0.9568(3) 0.2501(3) 0.7202(3) 0.0470(11) Uani 1 1 d . . . . .
F8 F 0.7136(3) 0.5544(3) 0.8553(3) 0.1160(17) Uani 1 1 d . . . . .
C13 C 0.8924(3) 0.2768(2) 0.6857(3) 0.0467(11) Uani 1 1 d . . . . .
C20 C 0.9785(3) 0.1925(2) 0.7043(3) 0.0467(11) Uani 1 1 d . . . . .
H20 H 0.9537 0.1709 0.6705 0.056 Uiso 1 1 calc R . . . .
C17 C 1.0548(3) 0.2567(3) 0.8033(3) 0.0559(14) Uani 1 1 d . . . . .
H17 H 1.0804 0.2782 0.8367 0.067 Uiso 1 1 calc R . . . .
C19 C 1.0369(3) 0.1682(2) 0.7390(3) 0.0462(11) Uani 1 1 d . . . . .
C16 C 0.9966(3) 0.2823(3) 0.7698(3) 0.0498(12) Uani 1 1 d . . . . .
H16 H 0.9836 0.3210 0.7800 0.060 Uiso 1 1 calc R . . . .
C8 C 0.6831(3) 0.4012(3) 0.6197(3) 0.0535(13) Uani 1 1 d . . . . .
H8 H 0.7149 0.3821 0.5893 0.064 Uiso 1 1 calc R . . . .
C22 C 1.1019(3) 0.0387(3) 0.6477(3) 0.0517(13) Uani 1 1 d . . . . .
C18 C 1.0760(3) 0.1996(3) 0.7884(3) 0.0521(13) Uani 1 1 d . . . . .
H18 H 1.1156 0.1828 0.8111 0.062 Uiso 1 1 calc R . . . .
C11 C 0.7496(3) 0.3582(3) 0.7220(3) 0.0520(12) Uani 1 1 d . . . . .
C5 C 0.5883(3) 0.4586(2) 0.7086(3) 0.0483(12) Uani 1 1 d . . . . .
C3 C 0.5078(3) 0.5647(3) 0.8261(3) 0.0570(14) Uani 1 1 d . . . . .
C4 C 0.5593(3) 0.5387(3) 0.7779(3) 0.0556(14) Uani 1 1 d . . . . .
H4 H 0.6022 0.5571 0.7643 0.067 Uiso 1 1 calc R . . . .
C29 C 0.5417(3) 0.4089(3) 0.9029(3) 0.0571(14) Uani 1 1 d . . . . .
C9 C 0.6912(3) 0.3948(3) 0.6917(3) 0.0515(12) Uani 1 1 d . . . . .
C34 C 0.5674(3) 0.3521(3) 0.9093(3) 0.0531(13) Uani 1 1 d . . . . .
H34 H 0.5386 0.3206 0.8951 0.064 Uiso 1 1 calc R . . . .
C10 C 0.6424(3) 0.4235(3) 0.7361(3) 0.0522(12) Uani 1 1 d . . . . .
H10A H 0.6464 0.4189 0.7843 0.063 Uiso 1 1 calc R . . . .
C7 C 0.6284(3) 0.4353(3) 0.5936(3) 0.0608(15) Uani 1 1 d . . . . .
H7A H 0.6231 0.4389 0.5453 0.073 Uiso 1 1 calc R . . . .
C25 C 0.2733(3) 0.4478(3) 0.8050(3) 0.0623(15) Uani 1 1 d . . . . .
H25 H 0.2561 0.4632 0.7630 0.075 Uiso 1 1 calc R . . . .
F5 F 0.7739(3) 0.6362(3) 0.8779(4) 0.140(2) Uani 1 1 d . . . . .
C21 C 1.0805(3) 0.0983(3) 0.6591(3) 0.0541(13) Uani 1 1 d . . . . .
H21 H 1.0817 0.1268 0.6241 0.065 Uiso 1 1 calc R . . . .
C33 C 0.6369(3) 0.3415(3) 0.9373(3) 0.0569(14) Uani 1 1 d . . . . .
C6 C 0.5805(3) 0.4649(3) 0.6372(3) 0.0569(14) Uani 1 1 d . . . . .
H6 H 0.5439 0.4884 0.6187 0.068 Uiso 1 1 calc R . . . .
C28 C 0.4160(3) 0.4054(3) 0.9160(3) 0.0575(14) Uani 1 1 d . . . . .
H28 H 0.4221 0.3887 0.9601 0.069 Uiso 1 1 calc R . . . .
C14 C 0.8645(3) 0.2526(3) 0.6173(3) 0.0568(13) Uani 1 1 d . . . . .
H14A H 0.8317 0.2206 0.6264 0.085 Uiso 1 1 calc GR . . . .
H14B H 0.9046 0.2386 0.5898 0.085 Uiso 1 1 calc GR . . . .
H14C H 0.8395 0.2831 0.5922 0.085 Uiso 1 1 calc GR . . . .
C24 C 1.1207(3) -0.0520(3) 0.6796(3) 0.0567(14) Uani 1 1 d . . . . .
H24 H 1.1234 -0.0862 0.7063 0.068 Uiso 1 1 calc R . . . .
C32 C 0.6792(3) 0.3898(3) 0.9575(3) 0.0601(15) Uani 1 1 d . . . . .
H32 H 0.7253 0.3834 0.9760 0.072 Uiso 1 1 calc R . . . .
C27 C 0.3460(3) 0.4184(3) 0.8861(3) 0.0600(15) Uani 1 1 d . . . . .
C23 C 1.1385(4) -0.0464(3) 0.6101(4) 0.0645(16) Uani 1 1 d . . . . .
H23 H 1.1558 -0.0763 0.5811 0.077 Uiso 1 1 calc R . . . .
C36 C 0.6189(3) 0.2298(3) 0.9267(3) 0.0622(15) Uani 1 1 d . . . . .
H36A H 0.6103 0.2273 0.8772 0.093 Uiso 1 1 calc GR . . . .
H36B H 0.5735 0.2348 0.9507 0.093 Uiso 1 1 calc GR . . . .
H36C H 0.6419 0.1942 0.9425 0.093 Uiso 1 1 calc GR . . . .
C30 C 0.5835(3) 0.4568(3) 0.9228(3) 0.0592(15) Uani 1 1 d . . . . .
H30 H 0.5657 0.4950 0.9180 0.071 Uiso 1 1 calc R . . . .
C31 C 0.6541(3) 0.4466(3) 0.9507(3) 0.0658(16) Uani 1 1 d . . . . .
H31 H 0.6831 0.4781 0.9642 0.079 Uiso 1 1 calc R . . . .
C26 C 0.2316(3) 0.4270(3) 0.8582(4) 0.0690(17) Uani 1 1 d . . . . .
H26 H 0.1811 0.4257 0.8594 0.083 Uiso 1 1 calc R . . . .
C1 C 0.4097(3) 0.5639(3) 0.8879(3) 0.0642(16) Uani 1 1 d . . . . .
H1 H 0.3645 0.5534 0.9058 0.077 Uiso 1 1 calc R . . . .
C2 C 0.4508(4) 0.6112(3) 0.9088(4) 0.0680(17) Uani 1 1 d . . . . .
H2A H 0.4388 0.6381 0.9436 0.082 Uiso 1 1 calc R . . . .
F6 F 0.6852(5) 0.6053(4) 0.9509(3) 0.190(4) Uani 1 1 d . . . . .
F2 F 0.4892(3) 0.0592(4) 0.9785(4) 0.153(3) Uani 1 1 d . . . . .
C12 C 0.7394(4) 0.3336(4) 0.7943(3) 0.0727(19) Uani 1 1 d . . . . .
H12A H 0.7748 0.3033 0.8027 0.109 Uiso 1 1 calc GR . . . .
H12B H 0.6914 0.3172 0.7983 0.109 Uiso 1 1 calc GR . . . .
H12C H 0.7452 0.3645 0.8282 0.109 Uiso 1 1 calc GR . . . .
F1 F 0.4678(6) 0.1521(5) 0.9982(6) 0.215(5) Uani 1 1 d . . . . .
C39 C 0.2500 0.2500 0.8033(11) 0.052(4) Uani 0.5 2 d S T P . .
N14 N 0.2500 0.2500 0.8605(10) 0.075(5) Uani 0.5 2 d S T P . .
C40 C 0.2500 0.2500 0.7284(9) 0.058(4) Uani 0.5 2 d S T P . .
H40A H 0.2962 0.2637 0.7117 0.087 Uiso 0.5 1 calc GR . . A -1
H40B H 0.2123 0.2756 0.7117 0.087 Uiso 0.5 1 calc GR . . A -1
H40C H 0.2415 0.2107 0.7117 0.087 Uiso 0.5 1 calc GR . . A -1
C37 C 0.4123(6) 0.2685(7) 1.0315(7) 0.060(3) Uani 0.5 1 d . . . . .
B2 B 0.7064(4) 0.6096(5) 0.8850(5) 0.078(2) Uani 1 1 d . . . . .
N13 N 0.4554(8) 0.2877(4) 1.0371(7) 0.077(3) Uani 0.5 1 d . . . . .
B1 B 0.4434(5) 0.1075(5) 0.9592(6) 0.091(3) Uani 1 1 d . . . . .
C38 C 0.3430(8) 0.2376(8) 1.0236(13) 0.110(7) Uani 0.5 1 d . . . . .
H38A H 0.3490 0.2048 0.9925 0.166 Uiso 0.5 1 calc GR . . . .
H38B H 0.3074 0.2642 1.0047 0.166 Uiso 0.5 1 calc GR . . . .
H38C H 0.3270 0.2237 1.0686 0.166 Uiso 0.5 1 calc GR . . . .

loop_
_atom_site_aniso_label
_atom_site_aniso_U_11
_atom_site_aniso_U_22
_atom_site_aniso_U_33
_atom_site_aniso_U_23
_atom_site_aniso_U_13
_atom_site_aniso_U_12
Fe01 0.0357(4) 0.0710(6) 0.0465(5) 0.0025(4) 0.0011(3) 0.0060(4)
N6 0.033(2) 0.069(3) 0.052(3) -0.008(2) 0.0010(18) 0.0012(18)
N5 0.0332(19) 0.061(3) 0.051(3) 0.004(2) 0.0018(17) 0.0004(18)
F3 0.082(3) 0.111(3) 0.081(3) 0.018(2) 0.001(2) -0.020(2)
N4 0.0344(19) 0.063(3) 0.048(2) 0.000(2) -0.0035(17) 0.0005(18)
N3 0.043(2) 0.063(3) 0.047(2) 0.003(2) 0.0029(19) 0.004(2)
N11 0.038(2) 0.080(3) 0.052(3) 0.001(2) -0.0007(19) 0.005(2)
N12 0.040(2) 0.096(4) 0.037(2) 0.003(2) 0.0008(18) 0.010(2)
F7 0.066(2) 0.128(4) 0.099(3) 0.029(3) -0.014(2) -0.004(2)
N8 0.037(2) 0.065(3) 0.053(3) -0.003(2) -0.0032(18) 0.0063(19)
N9 0.042(2) 0.076(3) 0.043(2) 0.002(2) 0.0045(18) 0.007(2)
N1 0.045(2) 0.076(3) 0.053(3) 0.003(2) -0.002(2) 0.011(2)
N7 0.061(3) 0.078(3) 0.044(3) -0.008(2) 0.001(2) 0.013(2)
F4 0.091(3) 0.147(5) 0.100(4) 0.047(3) 0.018(3) -0.004(3)
N10 0.045(2) 0.092(4) 0.054(3) 0.004(3) 0.007(2) 0.008(2)
N2 0.059(3) 0.067(3) 0.066(3) 0.000(3) -0.004(2) 0.011(2)
C35 0.034(2) 0.090(4) 0.041(3) 0.002(3) 0.000(2) 0.007(2)
C15 0.034(2) 0.064(3) 0.043(3) 0.000(2) 0.0033(19) -0.003(2)
F8 0.122(4) 0.123(4) 0.103(4) 0.005(3) -0.004(3) -0.001(3)
C13 0.036(2) 0.056(3) 0.048(3) 0.004(2) 0.003(2) -0.004(2)
C20 0.034(2) 0.062(3) 0.045(3) -0.002(2) -0.0023(19) -0.005(2)
C17 0.042(3) 0.072(4) 0.054(3) -0.008(3) -0.004(2) -0.002(2)
C19 0.035(2) 0.057(3) 0.046(3) -0.001(2) 0.002(2) 0.001(2)
C16 0.035(2) 0.059(3) 0.055(3) 0.000(2) 0.005(2) -0.003(2)
C8 0.042(3) 0.074(4) 0.044(3) 0.007(3) 0.008(2) -0.001(2)
C22 0.040(3) 0.070(3) 0.045(3) -0.002(3) 0.001(2) 0.008(2)
C18 0.036(2) 0.065(3) 0.056(3) -0.002(3) -0.002(2) 0.002(2)
C11 0.043(3) 0.070(3) 0.043(3) 0.003(2) 0.005(2) 0.000(2)
C5 0.034(2) 0.060(3) 0.051(3) 0.000(2) 0.005(2) -0.001(2)
C3 0.058(3) 0.062(3) 0.050(3) 0.001(3) -0.002(3) 0.011(3)
C4 0.045(3) 0.067(4) 0.055(3) 0.004(3) 0.003(2) 0.003(2)
C29 0.036(2) 0.090(4) 0.046(3) 0.004(3) 0.000(2) 0.002(3)
C9 0.037(2) 0.067(3) 0.051(3) 0.003(3) 0.006(2) -0.001(2)
C34 0.038(2) 0.076(4) 0.045(3) 0.002(3) 0.000(2) 0.006(2)
C10 0.038(2) 0.069(3) 0.049(3) 0.004(3) 0.000(2) 0.001(2)
C7 0.047(3) 0.089(4) 0.046(3) 0.007(3) 0.005(2) 0.008(3)
C25 0.037(3) 0.089(4) 0.061(4) -0.004(3) -0.004(2) 0.013(3)
F5 0.061(3) 0.133(5) 0.225(8) -0.011(5) -0.014(4) 0.002(3)
C21 0.039(2) 0.070(4) 0.053(3) -0.002(3) 0.001(2) 0.004(2)
C33 0.036(2) 0.090(4) 0.044(3) -0.002(3) -0.002(2) 0.006(3)
C6 0.043(3) 0.077(4) 0.051(3) 0.009(3) -0.002(2) 0.002(2)
C28 0.044(3) 0.082(4) 0.046(3) 0.005(3) 0.003(2) 0.004(3)
C14 0.049(3) 0.069(3) 0.053(3) -0.003(3) -0.009(2) -0.002(3)
C24 0.051(3) 0.069(4) 0.050(3) -0.004(3) -0.002(2) 0.013(3)
C32 0.041(3) 0.088(4) 0.052(3) 0.001(3) -0.005(2) 0.002(3)
C27 0.035(2) 0.091(4) 0.054(3) -0.003(3) 0.009(2) 0.005(3)
C23 0.065(4) 0.063(4) 0.066(4) -0.010(3) -0.001(3) 0.014(3)
C36 0.037(3) 0.089(4) 0.060(4) -0.006(3) -0.005(2) 0.005(3)
C30 0.044(3) 0.079(4) 0.055(3) 0.008(3) -0.001(2) 0.003(3)
C31 0.052(3) 0.094(5) 0.051(3) -0.001(3) -0.003(3) -0.005(3)
C26 0.039(3) 0.099(5) 0.069(4) 0.005(4) 0.007(3) 0.014(3)
C1 0.050(3) 0.086(4) 0.057(4) -0.004(3) 0.000(3) 0.016(3)
C2 0.071(4) 0.079(4) 0.054(4) 0.001(3) -0.001(3) 0.026(3)
F6 0.203(8) 0.293(10) 0.074(3) 0.041(5) 0.027(4) 0.158(8)
F2 0.088(4) 0.250(8) 0.120(5) 0.018(5) -0.024(3) 0.013(5)
C12 0.053(3) 0.112(5) 0.054(3) 0.021(3) 0.007(3) 0.024(3)
F1 0.192(8) 0.245(10) 0.207(9) -0.076(8) 0.046(7) -0.128(8)
C39 0.011(5) 0.066(9) 0.080(12) 0.000 0.000 -0.003(5)
N14 0.028(6) 0.125(14) 0.071(11) 0.000 0.000 -0.007(7)
C40 0.032(6) 0.063(10) 0.079(12) 0.000 0.000 -0.003(6)
C37 0.036(5) 0.086(9) 0.059(7) 0.020(6) 0.010(5) 0.012(6)
B2 0.056(4) 0.097(6) 0.082(6) -0.005(5) -0.008(4) 0.009(4)
N13 0.100(10) 0.032(5) 0.099(9) -0.015(5) 0.007(8) -0.015(5)
B1 0.069(5) 0.115(8) 0.087(7) 0.007(6) -0.005(5) -0.018(5)
C38 0.047(7) 0.083(11) 0.20(2) -0.026(12) 0.007(10) -0.008(7)

loop_
_atom_type_symbol
_atom_type_description
_atom_type_scat_dispersion_real
_atom_type_scat_dispersion_imag
_atom_type_scat_source
C C 0.0181 0.0091 'International Tables Vol C Tables 4.2.6.8 and 6.1.1.4'
H H 0.0000 0.0000 'International Tables Vol C Tables 4.2.6.8 and 6.1.1.4'
B B 0.0090 0.0039 'International Tables Vol C Tables 4.2.6.8 and 6.1.1.4'
F F 0.0727 0.0534 'International Tables Vol C Tables 4.2.6.8 and 6.1.1.4'
Fe Fe -1.1336 3.1974 'International Tables Vol C Tables 4.2.6.8 and 6.1.1.4'
N N 0.0311 0.0180 'International Tables Vol C Tables 4.2.6.8 and 6.1.1.4'

loop_
_geom_angle_atom_site_label_1
_geom_angle_atom_site_label_2
_geom_angle_atom_site_label_3
_geom_angle
_geom_angle_site_symmetry_1
_geom_angle_site_symmetry_3
N6 Fe01 N3 94.34(19) 2_655 .
N6 Fe01 N11 98.2(2) 2_655 .
N3 Fe01 N11 98.92(18) . .
N8 Fe01 N6 80.67(19) 2_655 2_655
N8 Fe01 N3 88.12(19) 2_655 .
N8 Fe01 N11 172.94(19) 2_655 .
N8 Fe01 N9 92.62(19) 2_655 .
N9 Fe01 N6 92.51(19) . 2_655
N9 Fe01 N3 173.1(2) . .
N9 Fe01 N11 80.45(19) . .
N1 Fe01 N6 171.9(2) . 2_655
N1 Fe01 N3 80.4(2) . .
N1 Fe01 N11 88.7(2) . .
N1 Fe01 N8 93.0(2) . 2_655
N1 Fe01 N9 92.8(2) . .
C19 N6 Fe01 127.4(4) . 2_655
C21 N6 Fe01 114.7(4) . 2_655
C21 N6 C19 117.9(5) . .
C13 N5 N4 116.0(4) . .
C11 N4 N5 115.0(4) . .
C5 N3 Fe01 126.4(4) . .
C4 N3 Fe01 116.1(4) . .
C4 N3 C5 117.3(5) . .
C29 N11 Fe01 128.3(4) . .
C28 N11 Fe01 114.8(4) . .
C28 N11 C29 116.5(5) . .
C35 N12 N12 113.4(6) . 2_655
C22 N8 Fe01 113.1(4) . 2_655
C22 N8 C24 107.5(5) . .
C24 N8 Fe01 139.2(4) . 2_655
C25 N9 Fe01 140.0(4) . .
C27 N9 Fe01 113.2(4) . .
C27 N9 C25 106.8(5) . .
C3 N1 Fe01 113.2(4) . .
C3 N1 C1 107.2(6) . .
C1 N1 Fe01 138.9(5) . .
C22 N7 H7 126.3 . .
C22 N7 C23 107.4(5) . .
C23 N7 H7 126.3 . .
C27 N10 H10 126.3 . .
C26 N10 H10 126.3 . .
C26 N10 C27 107.4(5) . .
C3 N2 H2 126.6 . .
C3 N2 C2 106.9(6) . .
C2 N2 H2 126.6 . .
N12 C35 C33 114.6(6) . .
N12 C35 C36 126.2(6) . .
C33 C35 C36 119.1(5) . .
C20 C15 C13 120.8(5) . .
C20 C15 C16 119.0(5) . .
C16 C15 C13 120.2(5) . .
N5 C13 C15 115.6(5) . .
N5 C13 C14 123.9(5) . .
C15 C13 C14 120.5(5) . .
C15 C20 H20 120.3 . .
C19 C20 C15 119.4(5) . .
C19 C20 H20 120.3 . .
C16 C17 H17 119.4 . .
C16 C17 C18 121.3(5) . .
C18 C17 H17 119.4 . .
C20 C19 N6 119.3(5) . .
C20 C19 C18 121.8(5) . .
C18 C19 N6 118.9(5) . .
C15 C16 H16 120.0 . .
C17 C16 C15 120.0(6) . .
C17 C16 H16 120.0 . .
C9 C8 H8 120.0 . .
C7 C8 H8 120.0 . .
C7 C8 C9 120.0(5) . .
N8 C22 N7 110.1(5) . .
N8 C22 C21 117.4(5) . .
N7 C22 C21 132.5(6) . .
C17 C18 C19 118.5(5) . .
C17 C18 H18 120.8 . .
C19 C18 H18 120.8 . .
N4 C11 C9 117.7(5) . .
N4 C11 C12 123.7(5) . .
C9 C11 C12 118.6(5) . .
C10 C5 N3 118.4(5) . .
C6 C5 N3 120.9(5) . .
C6 C5 C10 120.7(5) . .
N1 C3 N2 110.3(5) . .
N1 C3 C4 117.0(6) . .
N2 C3 C4 132.4(6) . .
N3 C4 C3 113.3(5) . .
N3 C4 H4 123.4 . .
C3 C4 H4 123.4 . .
C34 C29 N11 119.9(5) . .
C34 C29 C30 121.3(5) . .
C30 C29 N11 118.8(6) . .
C8 C9 C11 121.6(5) . .
C8 C9 C10 118.8(5) . .
C10 C9 C11 119.5(5) . .
C29 C34 H34 119.8 . .
C29 C34 C33 120.4(6) . .
C33 C34 H34 119.8 . .
C5 C10 C9 120.2(5) . .
C5 C10 H10A 119.9 . .
C9 C10 H10A 119.9 . .
C8 C7 H7A 119.2 . .
C8 C7 C6 121.6(6) . .
C6 C7 H7A 119.2 . .
N9 C25 H25 125.6 . .
C26 C25 N9 108.8(6) . .
C26 C25 H25 125.6 . .
N6 C21 C22 114.0(5) . .
N6 C21 H21 123.0 . .
C22 C21 H21 123.0 . .
C34 C33 C35 121.5(6) . .
C32 C33 C35 120.0(5) . .
C32 C33 C34 118.4(6) . .
C5 C6 C7 118.7(5) . .
C5 C6 H6 120.7 . .
C7 C6 H6 120.7 . .
N11 C28 H28 123.3 . .
N11 C28 C27 113.5(5) . .
C27 C28 H28 123.3 . .
C13 C14 H14A 109.5 . .
C13 C14 H14B 109.5 . .
C13 C14 H14C 109.5 . .
H14A C14 H14B 109.5 . .
H14A C14 H14C 109.5 . .
H14B C14 H14C 109.5 . .
N8 C24 H24 126.5 . .
N8 C24 C23 107.0(6) . .
C23 C24 H24 126.5 . .
C33 C32 H32 119.3 . .
C31 C32 C33 121.5(5) . .
C31 C32 H32 119.3 . .
N9 C27 N10 110.0(5) . .
N9 C27 C28 117.7(5) . .
N10 C27 C28 132.3(6) . .
N7 C23 C24 107.9(5) . .
N7 C23 H23 126.1 . .
C24 C23 H23 126.1 . .
C35 C36 H36A 109.5 . .
C35 C36 H36B 109.5 . .
C35 C36 H36C 109.5 . .
H36A C36 H36B 109.5 . .
H36A C36 H36C 109.5 . .
H36B C36 H36C 109.5 . .
C29 C30 H30 120.6 . .
C29 C30 C31 118.8(6) . .
C31 C30 H30 120.6 . .
C32 C31 C30 119.7(6) . .
C32 C31 H31 120.2 . .
C30 C31 H31 120.2 . .
N10 C26 C25 107.0(5) . .
N10 C26 H26 126.5 . .
C25 C26 H26 126.5 . .
N1 C1 H1 125.9 . .
N1 C1 C2 108.2(6) . .
C2 C1 H1 125.9 . .
N2 C2 C1 107.4(6) . .
N2 C2 H2A 126.3 . .
C1 C2 H2A 126.3 . .
C11 C12 H12A 109.5 . .
C11 C12 H12B 109.5 . .
C11 C12 H12C 109.5 . .
H12A C12 H12B 109.5 . .
H12A C12 H12C 109.5 . .
H12B C12 H12C 109.5 . .
N14 C39 C40 180.0 . .
C39 C40 H40A 109.5 . .
C39 C40 H40B 109.5 . .
C39 C40 H40C 109.5 . .
H40A C40 H40B 109.5 . .
H40A C40 H40C 109.5 . .
H40B C40 H40C 109.5 . .
N13 C37 C38 179(2) . .
F8 B2 F7 109.8(7) . .
F8 B2 F5 105.6(7) . .
F5 B2 F7 107.1(8) . .
F6 B2 F7 110.6(7) . .
F6 B2 F8 110.6(9) . .
F6 B2 F5 112.9(9) . .
F3 B1 F2 102.8(8) . .
F4 B1 F3 110.4(7) . .
F4 B1 F2 108.3(9) . .
F4 B1 F1 117.8(10) . .
F1 B1 F3 112.4(9) . .
F1 B1 F2 103.8(9) . .
C37 C38 H38A 109.5 . .
C37 C38 H38B 109.5 . .
C37 C38 H38C 109.5 . .
H38A C38 H38B 109.5 . .
H38A C38 H38C 109.5 . .
H38B C38 H38C 109.5 . .

loop_
_geom_bond_atom_site_label_1
_geom_bond_atom_site_label_2
_geom_bond_distance
_geom_bond_site_symmetry_2
Fe01 N6 2.003(5) 2_655
Fe01 N3 2.005(4) .
Fe01 N11 2.015(5) .
Fe01 N8 1.958(5) 2_655
Fe01 N9 1.960(5) .
Fe01 N1 1.948(5) .
N6 Fe01 2.003(5) 2_655
N6 C19 1.434(7) .
N6 C21 1.300(7) .
N5 N4 1.401(6) .
N5 C13 1.277(7) .
F3 B1 1.401(10) .
N4 C11 1.276(7) .
N3 C5 1.438(7) .
N3 C4 1.264(8) .
N11 C29 1.440(7) .
N11 C28 1.293(7) .
N12 N12 1.406(10) 2_655
N12 C35 1.289(7) .
F7 B2 1.392(10) .
N8 Fe01 1.958(5) 2_655
N8 C22 1.330(7) .
N8 C24 1.365(7) .
N9 C25 1.359(7) .
N9 C27 1.321(8) .
N1 C3 1.333(8) .
N1 C1 1.345(8) .
N7 H7 0.8600 .
N7 C22 1.339(7) .
N7 C23 1.351(8) .
F4 B1 1.331(12) .
N10 H10 0.8600 .
N10 C27 1.353(7) .
N10 C26 1.352(8) .
N2 H2 0.8600 .
N2 C3 1.345(8) .
N2 C2 1.356(8) .
C35 C33 1.483(9) .
C35 C36 1.492(9) .
C15 C13 1.484(7) .
C15 C20 1.399(8) .
C15 C16 1.402(7) .
F8 B2 1.381(11) .
C13 C14 1.505(8) .
C20 H20 0.9300 .
C20 C19 1.379(7) .
C17 H17 0.9300 .
C17 C16 1.377(8) .
C17 C18 1.381(9) .
C19 C18 1.383(8) .
C16 H16 0.9300 .
C8 H8 0.9300 .
C8 C9 1.391(8) .
C8 C7 1.364(8) .
C22 C21 1.425(8) .
C18 H18 0.9300 .
C11 C9 1.475(8) .
C11 C12 1.501(8) .
C5 C10 1.379(8) .
C5 C6 1.378(8) .
C3 C4 1.445(8) .
C4 H4 0.9300 .
C29 C34 1.379(9) .
C29 C30 1.384(9) .
C9 C10 1.395(8) .
C34 H34 0.9300 .
C34 C33 1.407(7) .
C10 H10A 0.9300 .
C7 H7A 0.9300 .
C7 C6 1.384(8) .
C25 H25 0.9300 .
C25 C26 1.357(9) .
F5 B2 1.387(10) .
C21 H21 0.9300 .
C33 C32 1.398(9) .
C6 H6 0.9300 .
C28 H28 0.9300 .
C28 C27 1.439(8) .
C14 H14A 0.9600 .
C14 H14B 0.9600 .
C14 H14C 0.9600 .
C24 H24 0.9300 .
C24 C23 1.373(9) .
C32 H32 0.9300 .
C32 C31 1.373(10) .
C23 H23 0.9300 .
C36 H36A 0.9600 .
C36 H36B 0.9600 .
C36 H36C 0.9600 .
C30 H30 0.9300 .
C30 C31 1.423(8) .
C31 H31 0.9300 .
C26 H26 0.9300 .
C1 H1 0.9300 .
C1 C2 1.371(10) .
C2 H2A 0.9300 .
F6 B2 1.320(11) .
F2 B1 1.431(13) .
C12 H12A 0.9600 .
C12 H12B 0.9600 .
C12 H12C 0.9600 .
F1 B1 1.336(13) .
C39 N14 1.09(2) .
C39 C40 1.43(3) .
C40 H40A 0.9600 .
C40 H40B 0.9600 .
C40 H40C 0.9600 .
C37 N13 0.911(15) .
C37 C38 1.46(2) .
C38 H38A 0.9600 .
C38 H38B 0.9600 .
C38 H38C 0.9600 .
